data_9005095
loop_
_publ_author_name
'Oberti, R.'
'Ungaretti, L.'
'Cannillo, E.'
'Hawthorne, F. C.'

_publ_section_title
;The behaviour of Ti in amphiboles: I. Four- and six-coordinate Ti in
 richterite Sample: R(3) Potassium-fluor-richterite
;
_journal_name_full 'European Journal of Mineralogy'
_journal_page_first 425
_journal_page_last 439
_journal_volume 4
_journal_year 1992
_chemical_formula_sum
;Al0.018 Ca1.098 F1.263 Fe0.012 H0.737 K0.724 Mg4.983 Mn0.004 Na1.172 O22.737
 Si7.887 Ti0.002
;
_chemical_name_mineral Richterite
_space_group_IT_number 12
_symmetry_space_group_name_Hall '-C 2y'
_symmetry_space_group_name_H-M 'C 1 2/m 1'
_cell_angle_alpha 90
_cell_angle_beta 104.81
_cell_angle_gamma 90
_cell_formula_units_Z 2
_cell_length_a 9.970
_cell_length_b 17.985
_cell_length_c 5.273
_cell_volume 914.093
_database_code_amcsd 0006440
_exptl_crystal_density_diffrn 3.023
_cod_original_formula_sum
;O22.737 (F1.263 Na1.172) K.724 Fe.012 Mg4.983 Mn.004 Ca1.098 Si7.887 Al.018
 Ti.002 H.737
;
_cod_database_code 9005095

loop_
_space_group_symop_operation_xyz
x,y,z
1/2+x,1/2+y,z
x,-y,z
1/2+x,1/2-y,z
-x,y,-z
1/2-x,1/2+y,-z
-x,-y,-z
1/2-x,1/2-y,-z

loop_
_atom_site_label
_atom_site_fract_x
_atom_site_fract_y
_atom_site_fract_z
_atom_site_occupancy
_atom_site_U_iso_or_equiv
_atom_site_type_symbol
_atom_site_attached_hydrogens
O1 0.11060 0.08530 0.21910 1.00000 0.00595 O 0
O2 0.11770 0.16930 0.72630 1.00000 0.00709 O 0
O-H3 0.10290 0.00000 0.71460 0.36850 0.00823 O 1
F 0.10290 0.00000 0.71460 0.63150 0.00823 F 0
O4 0.36190 0.24850 0.79670 1.00000 0.01064 O 0
O5 0.34470 0.13060 0.09740 1.00000 0.01001 O 0
O6 0.34120 0.11710 0.59400 1.00000 0.00963 O 0
O7 0.33480 0.00000 0.30030 1.00000 0.00937 O 0
NaA 0.00000 0.50000 0.00000 0.21000 0.03128 Na 0
KA 0.00000 0.50000 0.00000 0.36200 0.03128 K 0
NaAm 0.03260 0.50000 0.07470 0.05250 0.02064 Na 0
KAm 0.03260 0.50000 0.07470 0.09050 0.02064 K 0
NaA2 0.00000 0.47060 0.00000 0.05250 0.06079 Na 0
KA2 0.00000 0.47060 0.00000 0.09050 0.06079 K 0
FeM1 0.00000 0.08920 0.50000 0.00250 0.00557 Fe 0
MgM1 0.00000 0.08920 0.50000 0.99660 0.00557 Mg 0
MnM1 0.00000 0.08920 0.50000 0.00080 0.00557 Mn 0
FeM2 0.00000 0.17890 0.00000 0.00250 0.00697 Fe 0
MgM2 0.00000 0.17890 0.00000 0.99660 0.00697 Mg 0
MnM2 0.00000 0.17890 0.00000 0.00080 0.00697 Mn 0
FeM3 0.00000 0.00000 0.00000 0.00250 0.00583 Fe 0
MgM3 0.00000 0.00000 0.00000 0.99660 0.00583 Mg 0
MnM3 0.00000 0.00000 0.00000 0.00080 0.00583 Mn 0
CaM4 0.00000 0.27800 0.50000 0.54900 0.01102 Ca 0
NaM4 0.00000 0.27800 0.50000 0.37600 0.01102 Na 0
SiT1 0.27670 0.08480 0.30050 0.98590 0.00456 Si 0
AlT1 0.27670 0.08480 0.30050 0.00230 0.00456 Al 0
TiT1 0.27670 0.08480 0.30050 0.00030 0.00456 Ti 0
SiT2 0.28540 0.17160 0.80560 0.98590 0.00519 Si 0
AlT2 0.28540 0.17160 0.80560 0.00230 0.00519 Al 0
TiT2 0.28540 0.17160 0.80560 0.00030 0.00519 Ti 0

loop_
_cod_changelog_entry_id
_cod_changelog_entry_author
_cod_changelog_entry_date
_cod_changelog_entry_text
1
;cod-tools version 3.8.0
Id: cif_guess_AMCSD_atom_types 9581 2023-05-17 12:35:41Z saulius
;
2023-05-21T08:52:40+03:00
;Derived atom types and hydrogen counts
from atom names that follow the AMCSD naming convention
(Wat == water, O-H == hydroxyl).
;

loop_
_cod_related_entry_id
_cod_related_entry_database
_cod_related_entry_code
1 AMCSD 0006440
